data_4112159
loop_
_publ_author_name
'Duoli Sun'
'Sergiy V. Rosokha'
'Jay K. Kochi'

_publ_section_title
;
 Donor-Acceptor (Electronic) Coupling in the Precursor Complex to Organic
 Electron Transfer: Intermolecular and Intramolecular Self-Exchange
 between Phenothiazine Redox Centers
;
_journal_name_full 'Journal of the American Chemical Society'
_journal_page_first 1388
_journal_page_last 1401
_journal_paper_doi 10.1021/ja038746v
_journal_volume 126
_journal_year 2004
_chemical_compound_source 'chemical synthesis'
_chemical_formula_sum 'C32 H24 N2 S2'
_chemical_formula_weight 500.65
_chemical_name_systematic
; 
 1,2-Bis(phenothiazin-10-ylmethyl)benzene 
;
_space_group_IT_number 2
_symmetry_cell_setting triclinic
_symmetry_space_group_name_Hall '-P 1'
_symmetry_space_group_name_H-M 'P -1'
_atom_sites_solution_hydrogens geom
_atom_sites_solution_primary direct
_atom_sites_solution_secondary difmap
_audit_creation_method SHELXL
_cell_angle_alpha 107.8590(10)
_cell_angle_beta 96.3540(10)
_cell_angle_gamma 95.0240(10)
_cell_formula_units_Z 4
_cell_length_a 10.7636(5)
_cell_length_b 12.1947(5)
_cell_length_c 19.8197(9)
_cell_measurement_reflns_used 8826
_cell_measurement_temperature 123(2)
_cell_measurement_theta_max 30
_cell_measurement_theta_min 2
_cell_volume 2440.56(19)
_computing_cell_refinement 'SAINT V6.28 (BrukerAXS, 1997-2001)'
_computing_data_collection 'SMART V5.625 (BrukerAXS, 1997-2001)'
_computing_data_reduction 'SAINT & SADABS V2.06 (Sheldrick, 2000)'
_computing_molecular_graphics 'XP V5.06 (BrukerAXS, 1997-99)'
_computing_publication_material 'SHELXL-93, XCIF V5.05 (BrukerAXS, 1997-99)'
_computing_structure_refinement 'SHELXL-93 (Sheldrick, 1993)'
_computing_structure_solution 'SHELXS-86 (Sheldrick, 1990)'
_diffrn_ambient_temperature 123(2)
_diffrn_measurement_device 'Siemens SMART'
_diffrn_measurement_method
;
\w-scan, frame range 0.3 deg, hemisphere
;
_diffrn_radiation_monochromator graphite
_diffrn_radiation_source 'fine-focus sealed tube'
_diffrn_radiation_type MoK\a
_diffrn_radiation_wavelength 0.71073
_diffrn_reflns_av_R_equivalents 0.0209
_diffrn_reflns_av_sigmaI/netI 0.0371
_diffrn_reflns_limit_h_max 15
_diffrn_reflns_limit_h_min -15
_diffrn_reflns_limit_k_max 17
_diffrn_reflns_limit_k_min -18
_diffrn_reflns_limit_l_max 29
_diffrn_reflns_limit_l_min 0
_diffrn_reflns_number 26742
_diffrn_reflns_theta_max 31.94
_diffrn_reflns_theta_min 1.09
_exptl_absorpt_coefficient_mu 0.244
_exptl_absorpt_correction_T_max 1.000
_exptl_absorpt_correction_T_min 0.866
_exptl_absorpt_correction_type 'Semi-empirical (SADABS procedure)'
_exptl_crystal_colour yellow
_exptl_crystal_density_diffrn 1.363
_exptl_crystal_density_method none
_exptl_crystal_description prism
_exptl_crystal_F_000 1048
_exptl_crystal_size_max 0.4
_exptl_crystal_size_mid 0.2
_exptl_crystal_size_min 0.15
_refine_diff_density_max 0.533
_refine_diff_density_min -0.244
_refine_diff_density_rms 0.075
_refine_ls_extinction_method none
_refine_ls_goodness_of_fit_all 0.998
_refine_ls_goodness_of_fit_obs 1.020
_refine_ls_hydrogen_treatment refall
_refine_ls_matrix_type full
_refine_ls_number_parameters 841
_refine_ls_number_reflns 15125
_refine_ls_number_restraints 0
_refine_ls_restrained_S_all 1.035
_refine_ls_restrained_S_obs 1.020
_refine_ls_R_factor_all 0.0593
_refine_ls_R_factor_obs 0.0477
_refine_ls_shift/esd_max -0.012
_refine_ls_shift/esd_mean 0.001
_refine_ls_structure_factor_coef Fsqd
_refine_ls_weighting_details 'w=1/[\s^2^(Fo^2^)+(0.0670P)^2^+0.9481P] where P=(Fo^2^+2Fc^2^)/3'
_refine_ls_weighting_scheme calc
_refine_ls_wR_factor_all 0.1268
_refine_ls_wR_factor_obs 0.1136
_reflns_number_observed 12585
_reflns_number_total 15165
_reflns_observed_criterion >2sigma(I)
_cod_data_source_file ja038746vsi20030929_123103.cif
_cod_data_source_block sunwsx
_cod_depositor_comments
;
The following automatic conversions were performed:

'_refine_ls_weighting_scheme' value 'calc
w=1/[\s^2^(Fo^2^)+(0.0670P)^2^+0.9481P] where P=(Fo^2^+2Fc^2^)/3' was
changed to 'calc'. New tag '_refine_ls_weighting_details' was
created. The value of the new tag was set to
'w=1/[\s^2^(Fo^2^)+(0.0670P)^2^+0.9481P] where P=(Fo^2^+2Fc^2^)/3'.

Automatic conversion script
Id: cif_fix_values 3143 2015-03-26 13:38:13Z robertas 
;
_cod_original_cell_volume 2440.6(2)
_cod_database_code 4112159

loop_
_symmetry_equiv_pos_as_xyz
'x, y, z'
'-x, -y, -z'

loop_
_atom_site_aniso_label
_atom_site_aniso_U_11
_atom_site_aniso_U_22
_atom_site_aniso_U_33
_atom_site_aniso_U_23
_atom_site_aniso_U_13
_atom_site_aniso_U_12
S1 0.0339(2) 0.0189(2) 0.0213(2) 0.00862(14) 0.00247(14) 0.00604(13)
S2 0.0309(2) 0.0162(2) 0.0289(2) 0.00801(14) 0.01402(14) 0.00674(13)
N1 0.0168(5) 0.0196(5) 0.0144(5) 0.0063(4) 0.0028(4) 0.0041(4)
N2 0.0194(5) 0.0150(5) 0.0168(5) 0.0040(4) 0.0046(4) 0.0035(4)
C1 0.0176(6) 0.0200(6) 0.0138(6) 0.0027(5) 0.0027(4) 0.0064(5)
C2 0.0203(6) 0.0238(7) 0.0177(6) 0.0044(5) 0.0032(5) 0.0030(5)
C3 0.0199(6) 0.0333(8) 0.0206(7) 0.0028(6) 0.0037(5) 0.0014(6)
C4 0.0200(6) 0.0418(9) 0.0177(7) 0.0026(6) 0.0006(5) 0.0090(6)
C5 0.0272(7) 0.0334(8) 0.0153(6) 0.0055(6) 0.0014(5) 0.0138(6)
C6 0.0239(6) 0.0213(6) 0.0144(6) 0.0040(5) 0.0040(5) 0.0082(5)
C7 0.0253(6) 0.0195(6) 0.0166(6) 0.0054(5) 0.0015(5) -0.0005(5)
C8 0.0325(8) 0.0324(8) 0.0244(8) 0.0133(7) 0.0059(6) -0.0036(6)
C9 0.0260(7) 0.0475(11) 0.0306(8) 0.0148(8) 0.0098(6) -0.0038(7)
C10 0.0202(7) 0.0395(9) 0.0283(8) 0.0107(7) 0.0065(6) 0.0027(6)
C11 0.0192(6) 0.0257(7) 0.0208(7) 0.0069(6) 0.0042(5) 0.0029(5)
C12 0.0190(6) 0.0170(6) 0.0153(6) 0.0034(5) 0.0030(4) 0.0009(4)
C13 0.0199(6) 0.0195(6) 0.0156(6) 0.0074(5) 0.0031(5) 0.0065(5)
C14 0.0155(5) 0.0193(6) 0.0148(6) 0.0072(5) 0.0014(4) 0.0026(4)
C15 0.0211(6) 0.0191(7) 0.0253(7) 0.0120(6) 0.0029(5) 0.0035(5)
C16 0.0224(6) 0.0288(8) 0.0289(8) 0.0184(6) 0.0047(5) 0.0010(5)
C17 0.0206(6) 0.0315(8) 0.0232(7) 0.0138(6) 0.0080(5) 0.0028(5)
C18 0.0214(6) 0.0221(7) 0.0195(6) 0.0072(5) 0.0069(5) 0.0039(5)
C19 0.0167(5) 0.0174(6) 0.0165(6) 0.0074(5) 0.0029(4) 0.0018(4)
C20 0.0217(6) 0.0147(6) 0.0187(6) 0.0055(5) 0.0092(5) 0.0048(5)
C21 0.0180(6) 0.0188(6) 0.0168(6) 0.0052(5) 0.0061(5) -0.0002(5)
C22 0.0202(6) 0.0243(7) 0.0233(7) 0.0086(6) 0.0039(5) 0.0005(5)
C23 0.0229(7) 0.0378(9) 0.0236(7) 0.0115(7) 0.0012(5) -0.0065(6)
C24 0.0313(8) 0.0330(8) 0.0191(7) 0.0030(6) 0.0044(6) -0.0136(6)
C25 0.0339(8) 0.0199(7) 0.0235(7) 0.0012(6) 0.0131(6) -0.0053(6)
C26 0.0231(6) 0.0188(6) 0.0213(7) 0.0057(5) 0.0105(5) -0.0003(5)
C27 0.0246(6) 0.0215(7) 0.0216(7) 0.0101(5) 0.0104(5) 0.0069(5)
C28 0.0276(7) 0.0366(9) 0.0328(8) 0.0194(7) 0.0125(6) 0.0150(6)
C29 0.0238(7) 0.0497(11) 0.0332(9) 0.0223(8) 0.0031(6) 0.0092(7)
C30 0.0265(7) 0.0375(9) 0.0261(8) 0.0134(7) -0.0018(6) -0.0022(6)
C31 0.0255(7) 0.0242(7) 0.0206(7) 0.0093(6) 0.0017(5) 0.0014(5)
C32 0.0200(6) 0.0200(6) 0.0159(6) 0.0083(5) 0.0059(5) 0.0035(5)
S3 0.02047(15) 0.0179(2) 0.0187(2) 0.00749(12) 0.00223(11) 0.00331(11)
S4 0.0219(2) 0.0153(2) 0.0220(2) 0.00681(13) 0.00240(12) 0.00003(11)
N3 0.0146(5) 0.0194(5) 0.0135(5) 0.0069(4) 0.0026(4) 0.0025(4)
N4 0.0174(5) 0.0142(5) 0.0151(5) 0.0042(4) 0.0030(4) -0.0001(4)
C41 0.0165(5) 0.0202(6) 0.0137(6) 0.0052(5) 0.0033(4) 0.0031(4)
C42 0.0219(6) 0.0274(7) 0.0201(7) 0.0098(6) 0.0069(5) 0.0090(5)
C43 0.0226(7) 0.0423(9) 0.0295(8) 0.0158(7) 0.0119(6) 0.0136(6)
C44 0.0229(7) 0.0443(10) 0.0296(8) 0.0172(7) 0.0132(6) 0.0077(6)
C45 0.0251(7) 0.0302(8) 0.0210(7) 0.0128(6) 0.0077(5) 0.0035(6)
C46 0.0179(6) 0.0210(6) 0.0149(6) 0.0056(5) 0.0028(4) 0.0025(5)
C47 0.0177(6) 0.0187(6) 0.0138(6) 0.0038(5) 0.0026(4) 0.0043(4)
C48 0.0205(6) 0.0260(7) 0.0167(6) 0.0066(5) 0.0016(5) 0.0081(5)
C49 0.0161(6) 0.0306(8) 0.0202(7) 0.0041(6) 0.0003(5) 0.0055(5)
C50 0.0153(6) 0.0260(7) 0.0228(7) 0.0042(6) 0.0032(5) 0.0009(5)
C51 0.0177(6) 0.0192(6) 0.0183(6) 0.0052(5) 0.0026(5) 0.0019(5)
C52 0.0151(5) 0.0174(6) 0.0134(6) 0.0027(5) 0.0023(4) 0.0039(4)
C53 0.0186(6) 0.0166(6) 0.0156(6) 0.0071(5) 0.0021(4) 0.0010(4)
C54 0.0149(5) 0.0173(6) 0.0150(6) 0.0075(5) 0.0034(4) 0.0025(4)
C55 0.0193(6) 0.0180(6) 0.0229(7) 0.0098(5) 0.0042(5) 0.0036(5)
C56 0.0208(6) 0.0260(7) 0.0268(7) 0.0161(6) 0.0030(5) 0.0063(5)
C57 0.0177(6) 0.0294(7) 0.0207(7) 0.0125(6) -0.0005(5) 0.0035(5)
C58 0.0172(6) 0.0209(7) 0.0175(6) 0.0060(5) 0.0007(5) 0.0015(5)
C59 0.0152(5) 0.0185(6) 0.0138(6) 0.0075(5) 0.0030(4) 0.0026(4)
C60 0.0170(5) 0.0143(6) 0.0153(6) 0.0046(5) 0.0000(4) 0.0014(4)
C61 0.0167(5) 0.0199(6) 0.0148(6) 0.0086(5) 0.0015(4) 0.0012(4)
C62 0.0237(6) 0.0219(7) 0.0190(6) 0.0073(5) 0.0061(5) 0.0038(5)
C63 0.0250(7) 0.0324(8) 0.0235(7) 0.0108(6) 0.0098(6) 0.0059(6)
C64 0.0233(7) 0.0353(9) 0.0253(7) 0.0133(7) 0.0071(6) -0.0021(6)
C65 0.0233(6) 0.0250(7) 0.0205(7) 0.0089(6) 0.0016(5) -0.0043(5)
C66 0.0183(6) 0.0211(6) 0.0148(6) 0.0074(5) 0.0006(4) 0.0005(5)
C67 0.0164(5) 0.0169(6) 0.0163(6) 0.0057(5) 0.0008(4) 0.0016(4)
C68 0.0203(6) 0.0173(6) 0.0203(6) 0.0029(5) 0.0007(5) 0.0026(5)
C69 0.0207(6) 0.0241(7) 0.0192(7) 0.0044(5) 0.0043(5) 0.0058(5)
C70 0.0195(6) 0.0245(7) 0.0195(6) 0.0093(5) 0.0052(5) 0.0042(5)
C71 0.0179(6) 0.0174(6) 0.0188(6) 0.0070(5) 0.0029(5) 0.0020(4)
C72 0.0139(5) 0.0166(6) 0.0149(6) 0.0052(5) 0.0006(4) 0.0023(4)

loop_
_atom_site_label
_atom_site_type_symbol
_atom_site_fract_x
_atom_site_fract_y
_atom_site_fract_z
_atom_site_U_iso_or_equiv
_atom_site_thermal_displace_type
_atom_site_occupancy
_atom_site_calc_flag
S1 S 1.12382(4) 1.48212(3) 0.58891(2) 0.02414(8) Uani 1 d
S2 S 1.01340(4) 1.88515(3) 0.87216(2) 0.02412(8) Uani 1 d
N1 N 1.16292(10) 1.32275(10) 0.67371(6) 0.0166(2) Uani 1 d
N2 N 1.08190(11) 1.63944(10) 0.82947(6) 0.0171(2) Uani 1 d
C1 C 1.04125(12) 1.30113(12) 0.63348(7) 0.0175(2) Uani 1 d
C2 C 0.94934(13) 1.21454(13) 0.63599(8) 0.0210(3) Uani 1 d
C3 C 0.82884(14) 1.20063(15) 0.59804(8) 0.0260(3) Uani 1 d
C4 C 0.79905(14) 1.2694(2) 0.55606(8) 0.0279(3) Uani 1 d
C5 C 0.89104(15) 1.35317(15) 0.55133(8) 0.0253(3) Uani 1 d
C6 C 1.01076(13) 1.36956(13) 0.59034(7) 0.0198(3) Uani 1 d
C7 C 1.26072(14) 1.41550(13) 0.59730(8) 0.0209(3) Uani 1 d
C8 C 1.3626(2) 1.4391(2) 0.56404(9) 0.0292(3) Uani 1 d
C9 C 1.4737(2) 1.3923(2) 0.57435(10) 0.0342(4) Uani 1 d
C10 C 1.48139(15) 1.3207(2) 0.61632(9) 0.0292(3) Uani 1 d
C11 C 1.37896(13) 1.29493(13) 0.64888(8) 0.0219(3) Uani 1 d
C12 C 1.26765(12) 1.34314(12) 0.64021(7) 0.0176(2) Uani 1 d
C13 C 1.18514(13) 1.28207(12) 0.73562(7) 0.0176(2) Uani 1 d
C14 C 1.09613(12) 1.31462(12) 0.79048(7) 0.0162(2) Uani 1 d
C15 C 1.04466(13) 1.22671(13) 0.81444(8) 0.0207(3) Uani 1 d
C16 C 0.97508(14) 1.24996(14) 0.87093(9) 0.0247(3) Uani 1 d
C17 C 0.95437(13) 1.36300(14) 0.90383(8) 0.0236(3) Uani 1 d
C18 C 1.00256(13) 1.45147(13) 0.87974(8) 0.0205(3) Uani 1 d
C19 C 1.07380(12) 1.42920(12) 0.82340(7) 0.0164(2) Uani 1 d
C20 C 1.12829(13) 1.52834(12) 0.79945(8) 0.0177(2) Uani 1 d
C21 C 1.13772(12) 1.71150(12) 0.89857(7) 0.0179(2) Uani 1 d
C22 C 1.22462(13) 1.67306(14) 0.94134(8) 0.0225(3) Uani 1 d
C23 C 1.27991(15) 1.7453(2) 1.00909(9) 0.0285(3) Uani 1 d
C24 C 1.2464(2) 1.8553(2) 1.03678(9) 0.0301(4) Uani 1 d
C25 C 1.1592(2) 1.89424(14) 0.99554(9) 0.0269(3) Uani 1 d
C26 C 1.10827(13) 1.82477(12) 0.92634(8) 0.0208(3) Uani 1 d
C27 C 0.91353(14) 1.75878(13) 0.81913(8) 0.0211(3) Uani 1 d
C28 C 0.7919(2) 1.7692(2) 0.79252(9) 0.0290(3) Uani 1 d
C29 C 0.7149(2) 1.6740(2) 0.74462(10) 0.0333(4) Uani 1 d
C30 C 0.7602(2) 1.5679(2) 0.72370(9) 0.0301(3) Uani 1 d
C31 C 0.88031(14) 1.55529(14) 0.75188(8) 0.0232(3) Uani 1 d
C32 C 0.95925(12) 1.65045(12) 0.80058(7) 0.0178(2) Uani 1 d
S3 S 0.80792(3) 0.98868(3) 0.40131(2) 0.01864(7) Uani 1 d
S4 S 0.58340(3) 0.57905(3) 0.10625(2) 0.01974(8) Uani 1 d
N3 N 0.78734(10) 1.16574(10) 0.32705(6) 0.0154(2) Uani 1 d
N4 N 0.64425(10) 0.84337(10) 0.15509(6) 0.0158(2) Uani 1 d
C41 C 0.68130(12) 1.14803(12) 0.36021(7) 0.0167(2) Uani 1 d
C42 C 0.57690(13) 1.20827(14) 0.35690(8) 0.0219(3) Uani 1 d
C43 C 0.46980(15) 1.1808(2) 0.38507(9) 0.0292(3) Uani 1 d
C44 C 0.46606(15) 1.0955(2) 0.41795(9) 0.0301(3) Uani 1 d
C45 C 0.57114(14) 1.03933(14) 0.42472(8) 0.0240(3) Uani 1 d
C46 C 0.67758(12) 1.06492(12) 0.39575(7) 0.0179(2) Uani 1 d
C47 C 0.92972(12) 1.09836(12) 0.40522(7) 0.0169(2) Uani 1 d
C48 C 1.04687(13) 1.10527(13) 0.44499(8) 0.0209(3) Uani 1 d
C49 C 1.14547(13) 1.18713(14) 0.44517(8) 0.0232(3) Uani 1 d
C50 C 1.12568(13) 1.26129(13) 0.40558(8) 0.0223(3) Uani 1 d
C51 C 1.00837(12) 1.25628(12) 0.36642(7) 0.0186(2) Uani 1 d
C52 C 0.90851(12) 1.17416(11) 0.36596(7) 0.0157(2) Uani 1 d
C53 C 0.77755(12) 1.22240(12) 0.27180(7) 0.0166(2) Uani 1 d
C54 C 0.66715(11) 1.17525(11) 0.21204(7) 0.0151(2) Uani 1 d
C55 C 0.60238(13) 1.25692(12) 0.19154(8) 0.0192(3) Uani 1 d
C56 C 0.50928(13) 1.22478(14) 0.13203(8) 0.0226(3) Uani 1 d
C57 C 0.47872(13) 1.10855(14) 0.09259(8) 0.0218(3) Uani 1 d
C58 C 0.54024(12) 1.02574(13) 0.11312(7) 0.0188(3) Uani 1 d
C59 C 0.63452(12) 1.05707(12) 0.17238(7) 0.0152(2) Uani 1 d
C60 C 0.69940(12) 0.96354(11) 0.19294(7) 0.0158(2) Uani 1 d
C61 C 0.53578(12) 0.80081(12) 0.17814(7) 0.0166(2) Uani 1 d
C62 C 0.46739(13) 0.87568(13) 0.22388(8) 0.0210(3) Uani 1 d
C63 C 0.36227(15) 0.83244(15) 0.24740(9) 0.0259(3) Uani 1 d
C64 C 0.32188(14) 0.7143(2) 0.22542(9) 0.0272(3) Uani 1 d
C65 C 0.38863(14) 0.63909(14) 0.17997(8) 0.0231(3) Uani 1 d
C66 C 0.49510(12) 0.68065(12) 0.15683(7) 0.0179(2) Uani 1 d
C67 C 0.65777(12) 0.66266(12) 0.06021(7) 0.0166(2) Uani 1 d
C68 C 0.69897(13) 0.60420(12) -0.00373(8) 0.0202(3) Uani 1 d
C69 C 0.76644(13) 0.66492(13) -0.03975(8) 0.0216(3) Uani 1 d
C70 C 0.79012(13) 0.78471(13) -0.01182(8) 0.0203(3) Uani 1 d
C71 C 0.74703(12) 0.84420(12) 0.05125(7) 0.0178(2) Uani 1 d
C72 C 0.68156(11) 0.78410(11) 0.08921(7) 0.0152(2) Uani 1 d
H2 H 0.9698(17) 1.1657(16) 0.6644(10) 0.022(4) Uiso 1 d
H3 H 0.7653(18) 1.1395(17) 0.6004(10) 0.027(5) Uiso 1 d
H4 H 0.7172(17) 1.2555(16) 0.5286(10) 0.023(4) Uiso 1 d
H5 H 0.8749(19) 1.3996(18) 0.5200(11) 0.033(5) Uiso 1 d
H8 H 1.3518(20) 1.4891(19) 0.5340(12) 0.039(6) Uiso 1 d
H9 H 1.5426(22) 1.4086(21) 0.5496(13) 0.050(7) Uiso 1 d
H10 H 1.5584(20) 1.2868(18) 0.6241(11) 0.036(5) Uiso 1 d
H11 H 1.3871(18) 1.2444(17) 0.6775(11) 0.027(5) Uiso 1 d
H13A H 1.2690(17) 1.3179(16) 0.7591(10) 0.021(4) Uiso 1 d
H13B H 1.1869(16) 1.1956(15) 0.7201(9) 0.017(4) Uiso 1 d
H15 H 1.0587(17) 1.1489(17) 0.7904(10) 0.024(5) Uiso 1 d
H16 H 0.9421(18) 1.1881(18) 0.8864(11) 0.029(5) Uiso 1 d
H17 H 0.9079(18) 1.3809(17) 0.9425(11) 0.026(5) Uiso 1 d
H18 H 0.9861(17) 1.5298(17) 0.9009(10) 0.022(4) Uiso 1 d
H20A H 1.2229(16) 1.5391(15) 0.8115(9) 0.017(4) Uiso 1 d
H20B H 1.1097(16) 1.5081(16) 0.7469(10) 0.021(4) Uiso 1 d
H22 H 1.2434(18) 1.5973(18) 0.9243(11) 0.029(5) Uiso 1 d
H23 H 1.3439(18) 1.7134(17) 1.0378(11) 0.031(5) Uiso 1 d
H24 H 1.2774(20) 1.9025(19) 1.0831(12) 0.038(6) Uiso 1 d
H25 H 1.1338(19) 1.9667(19) 1.0129(11) 0.033(5) Uiso 1 d
H28 H 0.7611(20) 1.8441(19) 0.8085(12) 0.038(6) Uiso 1 d
H29 H 0.6339(23) 1.6805(21) 0.7260(13) 0.051(7) Uiso 1 d
H30 H 0.7080(19) 1.5033(18) 0.6914(11) 0.031(5) Uiso 1 d
H31 H 0.9058(19) 1.4808(19) 0.7380(11) 0.032(5) Uiso 1 d
H42 H 0.5804(19) 1.2670(18) 0.3339(11) 0.034(5) Uiso 1 d
H43 H 0.3963(19) 1.2220(18) 0.3817(11) 0.034(5) Uiso 1 d
H44 H 0.3945(21) 1.0771(19) 0.4370(12) 0.041(6) Uiso 1 d
H45 H 0.5730(18) 0.9821(17) 0.4480(11) 0.029(5) Uiso 1 d
H48 H 1.0594(17) 1.0544(17) 0.4724(11) 0.027(5) Uiso 1 d
H49 H 1.2254(17) 1.1922(16) 0.4730(10) 0.021(4) Uiso 1 d
H50 H 1.1925(19) 1.3206(18) 0.4080(11) 0.033(5) Uiso 1 d
H51 H 0.9961(16) 1.3117(15) 0.3398(9) 0.016(4) Uiso 1 d
H53A H 0.8516(17) 1.2132(15) 0.2509(9) 0.018(4) Uiso 1 d
H53B H 0.7752(16) 1.3056(16) 0.2926(10) 0.020(4) Uiso 1 d
H55 H 0.6232(16) 1.3378(16) 0.2210(10) 0.021(4) Uiso 1 d
H56 H 0.4682(18) 1.2818(17) 0.1165(11) 0.029(5) Uiso 1 d
H57 H 0.4160(18) 1.0844(17) 0.0519(11) 0.030(5) Uiso 1 d
H58 H 0.5171(16) 0.9448(16) 0.0864(9) 0.018(4) Uiso 1 d
H60A H 0.7004(16) 0.9760(15) 0.2432(10) 0.018(4) Uiso 1 d
H60B H 0.7878(15) 0.9715(15) 0.1844(9) 0.014(4) Uiso 1 d
H62 H 0.4920(16) 0.9577(16) 0.2397(9) 0.018(4) Uiso 1 d
H63 H 0.3178(17) 0.8864(16) 0.2776(10) 0.022(4) Uiso 1 d
H64 H 0.2497(18) 0.6850(17) 0.2406(10) 0.028(5) Uiso 1 d
H65 H 0.3652(19) 0.5581(19) 0.1657(11) 0.036(5) Uiso 1 d
H68 H 0.6828(18) 0.5212(18) -0.0237(11) 0.030(5) Uiso 1 d
H69 H 0.7936(18) 0.6251(17) -0.0824(11) 0.028(5) Uiso 1 d
H70 H 0.8324(18) 0.8252(18) -0.0369(11) 0.030(5) Uiso 1 d
H71 H 0.7610(16) 0.9246(16) 0.0699(10) 0.020(4) Uiso 1 d

loop_
_atom_type_symbol
_atom_type_description
_atom_type_scat_dispersion_real
_atom_type_scat_dispersion_imag
_atom_type_scat_source
C C 0.0033 0.0016 'International Tables Vol C Tables 4.2.6.8 and 6.1.1.4'
H H 0.0000 0.0000 'International Tables Vol C Tables 4.2.6.8 and 6.1.1.4'
N N 0.0061 0.0033 'International Tables Vol C Tables 4.2.6.8 and 6.1.1.4'
S S 0.1246 0.1234 'International Tables Vol C Tables 4.2.6.8 and 6.1.1.4'

loop_
_geom_angle_atom_site_label_1
_geom_angle_atom_site_label_2
_geom_angle_atom_site_label_3
_geom_angle
C7 S1 C6 99.05(7)
C27 S2 C26 99.38(7)
C12 N1 C1 118.35(11)
C12 N1 C13 117.56(11)
C1 N1 C13 120.05(11)
C21 N2 C32 120.99(11)
C21 N2 C20 118.37(11)
C32 N2 C20 116.84(11)
C2 C1 C6 118.65(12)
C2 C1 N1 122.27(12)
C6 C1 N1 119.08(12)
C3 C2 C1 119.96(14)
C3 C2 H2 120.6(11)
C1 C2 H2 119.5(11)
C4 C3 C2 121.02(15)
C4 C3 H3 120.0(11)
C2 C3 H3 119.0(11)
C3 C4 C5 119.44(14)
C3 C4 H4 119.5(11)
C5 C4 H4 121.0(11)
C4 C5 C6 119.96(14)
C4 C5 H5 121.6(12)
C6 C5 H5 118.4(12)
C5 C6 C1 120.92(14)
C5 C6 S1 119.84(12)
C1 C6 S1 119.17(10)
C8 C7 C12 120.85(14)
C8 C7 S1 119.87(12)
C12 C7 S1 119.21(11)
C9 C8 C7 119.86(15)
C9 C8 H8 122.9(13)
C7 C8 H8 117.3(13)
C10 C9 C8 119.75(15)
C10 C9 H9 122.0(14)
C8 C9 H9 118.2(14)
C9 C10 C11 120.8(2)
C9 C10 H10 121.0(12)
C11 C10 H10 118.3(12)
C10 C11 C12 120.18(14)
C10 C11 H11 118.8(12)
C12 C11 H11 121.1(12)
C11 C12 C7 118.57(13)
C11 C12 N1 122.41(12)
C7 C12 N1 119.01(12)
N1 C13 C14 116.16(11)
N1 C13 H13A 105.2(11)
C14 C13 H13A 107.6(11)
N1 C13 H13B 111.1(10)
C14 C13 H13B 109.4(10)
H13A C13 H13B 106.9(14)
C15 C14 C19 118.87(13)
C15 C14 C13 117.27(12)
C19 C14 C13 123.51(12)
C16 C15 C14 121.84(14)
C16 C15 H15 120.5(11)
C14 C15 H15 117.7(11)
C17 C16 C15 119.21(13)
C17 C16 H16 121.0(12)
C15 C16 H16 119.8(12)
C16 C17 C18 119.82(14)
C16 C17 H17 120.7(12)
C18 C17 H17 119.5(12)
C17 C18 C19 121.43(14)
C17 C18 H18 120.7(11)
C19 C18 H18 117.9(11)
C18 C19 C14 118.80(12)
C18 C19 C20 120.26(12)
C14 C19 C20 120.93(12)
N2 C20 C19 115.53(11)
N2 C20 H20A 109.1(10)
C19 C20 H20A 108.9(10)
N2 C20 H20B 106.5(11)
C19 C20 H20B 110.2(11)
H20A C20 H20B 106.2(14)
C26 C21 C22 117.70(13)
C26 C21 N2 120.76(13)
C22 C21 N2 121.53(13)
C23 C22 C21 121.0(2)
C23 C22 H22 120.2(12)
C21 C22 H22 118.8(12)
C24 C23 C22 120.6(2)
C24 C23 H23 121.6(12)
C22 C23 H23 117.8(12)
C23 C24 C25 119.16(15)
C23 C24 H24 121.9(14)
C25 C24 H24 118.9(14)
C24 C25 C26 120.6(2)
C24 C25 H25 121.2(13)
C26 C25 H25 118.2(13)
C25 C26 C21 120.82(14)
C25 C26 S2 118.69(12)
C21 C26 S2 120.37(11)
C28 C27 C32 120.80(14)
C28 C27 S2 118.80(12)
C32 C27 S2 120.28(11)
C29 C28 C27 120.6(2)
C29 C28 H28 120.4(13)
C27 C28 H28 119.0(13)
C30 C29 C28 119.3(2)
C30 C29 H29 119.6(16)
C28 C29 H29 121.1(16)
C29 C30 C31 120.7(2)
C29 C30 H30 119.4(12)
C31 C30 H30 119.8(13)
C30 C31 C32 120.7(2)
C30 C31 H31 117.9(13)
C32 C31 H31 121.3(13)
C31 C32 C27 117.78(13)
C31 C32 N2 121.55(13)
C27 C32 N2 120.66(12)
C46 S3 C47 99.17(6)
C66 S4 C67 100.51(6)
C41 N3 C52 117.88(11)
C41 N3 C53 119.75(11)
C52 N3 C53 117.28(10)
C72 N4 C61 121.60(11)
C72 N4 C60 119.40(11)
C61 N4 C60 117.45(11)
C42 C41 C46 118.43(12)
C42 C41 N3 122.20(12)
C46 C41 N3 119.34(12)
C43 C42 C41 120.20(14)
C43 C42 H42 121.3(12)
C41 C42 H42 118.5(12)
C44 C43 C42 120.57(15)
C44 C43 H43 119.5(12)
C42 C43 H43 119.9(12)
C45 C44 C43 119.73(14)
C45 C44 H44 119.5(14)
C43 C44 H44 120.7(14)
C44 C45 C46 119.99(14)
C44 C45 H45 122.2(12)
C46 C45 H45 117.8(12)
C45 C46 C41 120.96(13)
C45 C46 S3 119.61(11)
C41 C46 S3 119.40(10)
C48 C47 C52 120.88(13)
C48 C47 S3 119.71(11)
C52 C47 S3 119.35(10)
C49 C48 C47 120.15(13)
C49 C48 H48 119.8(11)
C47 C48 H48 120.0(12)
C50 C49 C48 119.26(13)
C50 C49 H49 120.9(11)
C48 C49 H49 119.8(11)
C49 C50 C51 121.08(13)
C49 C50 H50 119.0(12)
C51 C50 H50 119.8(12)
C50 C51 C52 120.05(13)
C50 C51 H51 119.4(10)
C52 C51 H51 120.5(10)
C47 C52 C51 118.56(12)
C47 C52 N3 119.27(11)
C51 C52 N3 122.17(12)
N3 C53 C54 116.58(11)
N3 C53 H53A 106.3(11)
C54 C53 H53A 107.5(11)
N3 C53 H53B 111.3(11)
C54 C53 H53B 107.5(10)
H53A C53 H53B 107.2(15)
C55 C54 C59 118.77(12)
C55 C54 C53 116.70(12)
C59 C54 C53 124.24(12)
C56 C55 C54 121.89(13)
C56 C55 H55 120.5(11)
C54 C55 H55 117.6(11)
C57 C56 C55 119.10(13)
C57 C56 H56 119.3(12)
C55 C56 H56 121.6(12)
C56 C57 C58 119.82(13)
C56 C57 H57 120.8(12)
C58 C57 H57 119.4(12)
C57 C58 C59 121.56(13)
C57 C58 H58 119.6(10)
C59 C58 H58 118.8(10)
C58 C59 C54 118.83(12)
C58 C59 C60 119.81(12)
C54 C59 C60 121.37(11)
N4 C60 C59 116.33(10)
N4 C60 H60A 107.4(11)
C59 C60 H60A 109.3(11)
N4 C60 H60B 107.7(10)
C59 C60 H60B 108.3(10)
H60A C60 H60B 107.4(14)
C62 C61 C66 117.93(12)
C62 C61 N4 121.42(12)
C66 C61 N4 120.63(12)
C63 C62 C61 120.85(14)
C63 C62 H62 118.6(11)
C61 C62 H62 120.6(11)
C64 C63 C62 120.9(2)
C64 C63 H63 121.1(11)
C62 C63 H63 118.0(11)
C63 C64 C65 118.91(14)
C63 C64 H64 121.0(12)
C65 C64 H64 120.1(12)
C64 C65 C66 121.00(14)
C64 C65 H65 120.7(13)
C66 C65 H65 118.3(13)
C65 C66 C61 120.44(14)
C65 C66 S4 118.26(11)
C61 C66 S4 121.14(10)
C68 C67 C72 120.93(12)
C68 C67 S4 117.94(10)
C72 C67 S4 121.02(10)
C69 C68 C67 120.59(13)
C69 C68 H68 118.3(12)
C67 C68 H68 121.1(12)
C70 C69 C68 119.01(14)
C70 C69 H69 121.0(12)
C68 C69 H69 119.9(12)
C69 C70 C71 120.85(13)
C69 C70 H70 118.8(13)
C71 C70 H70 120.3(13)
C70 C71 C72 120.86(13)
C70 C71 H71 121.5(11)
C72 C71 H71 117.7(11)
C71 C72 C67 117.72(12)
C71 C72 N4 121.05(12)
C67 C72 N4 121.21(12)

loop_
_geom_bond_atom_site_label_1
_geom_bond_atom_site_label_2
_geom_bond_distance
S1 C7 1.760(2)
S1 C6 1.762(2)
S2 C27 1.761(2)
S2 C26 1.764(2)
N1 C12 1.411(2)
N1 C1 1.414(2)
N1 C13 1.462(2)
N2 C21 1.413(2)
N2 C32 1.414(2)
N2 C20 1.459(2)
C1 C2 1.399(2)
C1 C6 1.399(2)
C2 C3 1.394(2)
C2 H2 0.96(2)
C3 C4 1.383(2)
C3 H3 0.98(2)
C4 C5 1.391(2)
C4 H4 0.96(2)
C5 C6 1.392(2)
C5 H5 0.97(2)
C7 C8 1.394(2)
C7 C12 1.402(2)
C8 C9 1.391(3)
C8 H8 0.98(2)
C9 C10 1.380(3)
C9 H9 0.97(2)
C10 C11 1.397(2)
C10 H10 0.98(2)
C11 C12 1.396(2)
C11 H11 0.96(2)
C13 C14 1.513(2)
C13 H13A 0.97(2)
C13 H13B 1.01(2)
C14 C15 1.396(2)
C14 C19 1.404(2)
C15 C16 1.387(2)
C15 H15 0.96(2)
C16 C17 1.382(2)
C16 H16 0.95(2)
C17 C18 1.391(2)
C17 H17 0.94(2)
C18 C19 1.396(2)
C18 H18 0.96(2)
C19 C20 1.523(2)
C20 H20A 1.01(2)
C20 H20B 0.99(2)
C21 C26 1.400(2)
C21 C22 1.399(2)
C22 C23 1.392(2)
C22 H22 0.93(2)
C23 C24 1.381(3)
C23 H23 1.02(2)
C24 C25 1.385(3)
C24 H24 0.93(2)
C25 C26 1.393(2)
C25 H25 0.92(2)
C27 C28 1.388(2)
C27 C32 1.407(2)
C28 C29 1.384(3)
C28 H28 0.97(2)
C29 C30 1.382(3)
C29 H29 0.93(2)
C30 C31 1.391(2)
C30 H30 0.94(2)
C31 C32 1.400(2)
C31 H31 0.94(2)
S3 C46 1.7612(14)
S3 C47 1.7664(14)
S4 C66 1.7603(15)
S4 C67 1.7614(14)
N3 C41 1.411(2)
N3 C52 1.418(2)
N3 C53 1.462(2)
N4 C72 1.406(2)
N4 C61 1.414(2)
N4 C60 1.462(2)
C41 C42 1.402(2)
C41 C46 1.401(2)
C42 C43 1.394(2)
C42 H42 0.96(2)
C43 C44 1.387(2)
C43 H43 0.98(2)
C44 C45 1.387(2)
C44 H44 0.93(2)
C45 C46 1.390(2)
C45 H45 0.95(2)
C47 C48 1.392(2)
C47 C52 1.397(2)
C48 C49 1.391(2)
C48 H48 0.95(2)
C49 C50 1.382(2)
C49 H49 0.96(2)
C50 C51 1.393(2)
C50 H50 0.96(2)
C51 C52 1.401(2)
C51 H51 0.99(2)
C53 C54 1.515(2)
C53 H53A 0.94(2)
C53 H53B 0.97(2)
C54 C55 1.397(2)
C54 C59 1.405(2)
C55 C56 1.391(2)
C55 H55 0.97(2)
C56 C57 1.382(2)
C56 H56 0.96(2)
C57 C58 1.391(2)
C57 H57 0.94(2)
C58 C59 1.396(2)
C58 H58 0.96(2)
C59 C60 1.522(2)
C60 H60A 0.96(2)
C60 H60B 0.99(2)
C61 C62 1.398(2)
C61 C66 1.409(2)
C62 C63 1.392(2)
C62 H62 0.95(2)
C63 C64 1.385(2)
C63 H63 0.95(2)
C64 C65 1.386(2)
C64 H64 0.94(2)
C65 C66 1.392(2)
C65 H65 0.94(2)
C67 C68 1.392(2)
C67 C72 1.403(2)
C68 C69 1.389(2)
C68 H68 0.96(2)
C69 C70 1.383(2)
C69 H69 0.93(2)
C70 C71 1.391(2)
C70 H70 0.93(2)
C71 C72 1.402(2)
C71 H71 0.93(2)
